data_1536533
loop_
_publ_author_name
'Peschel, B.'
'Molinier, M.'
'Babel, D.'

_publ_section_title
;
 Kristallstrukturbestimmungen an vier monoklinen Weberiten Na2 M(II)
 M(III) F7 (M(II)= Fe, Co; M(III)= V, Cr)
;
_journal_name_full 'Zeitschrift fuer Anorganische und Allgemeine Chemie'
_journal_page_first 1573
_journal_page_last 1581
_journal_volume 621
_journal_year 1995
_chemical_formula_sum 'F7 Fe Na2 V'
_chemical_name_systematic 'Na2 (Fe V F7)'
_space_group_IT_number 15
_symmetry_space_group_name_Hall '-C 2yc'
_symmetry_space_group_name_H-M 'C 1 2/c 1'
_cell_angle_alpha 90
_cell_angle_beta 100.03
_cell_angle_gamma 90
_cell_formula_units_Z 16
_cell_length_a 12.71
_cell_length_b 7.429
_cell_length_c 24.716
_cell_volume 2298.081
_citation_journal_id_ASTM ZAACAB
_cod_data_source_file Peschel_ZAACAB_1995_1797.cif
_cod_data_source_block F7Fe1Na2V1
_cod_original_formula_sum 'F7 Fe1 Na2 V1'
_cod_database_code 1536533

loop_
_symmetry_equiv_pos_as_xyz
x,y,z
-x,y,-z+1/2
-x,-y,-z
x,-y,z-1/2
x+1/2,y+1/2,z
-x+1/2,y+1/2,-z+1/2
-x+1/2,-y+1/2,-z
x+1/2,-y+1/2,z-1/2

loop_
_atom_site_label
_atom_site_type_symbol
_atom_site_fract_x
_atom_site_fract_y
_atom_site_fract_z
_atom_site_occupancy
_atom_site_U_iso_or_equiv
F13 F-1 0.1672 0.8052 0.2039 1 0.0
F4 F-1 0.2674 -0.1949 0.1105 1 0.0
F1 F-1 0.3357 0.0814 0.047 1 0.0
F14 F-1 0.0858 0.718 0.0476 1 0.0
Na4 Na+1 0 0.7801 0.25 1 0.0
Na5 Na+1 0.2529 0.0395 0.2527 1 0.0
V2 V+3 0 0.2459 0.25 1 0.0
F12 F-1 0.0809 0.0589 0.2917 1 0.0
Na2 Na+1 0 0.5 0 1 0.0
F2 F-1 0.4205 -0.0599 0.2096 1 0.0
V3 V+3 0.1259 0.76129 0.12597 1 0.0
Fe1 Fe+2 0.37733 0.00797 0.12765 1 0.0
Na6 Na+1 0.3739 0.509 0.12125 1 0.0
F6 F-1 0.112 0.2486 0.2068 1 0.0
F7 F-1 0.0722 0.0021 0.1091 1 0.0
F3 F-1 0.4867 0.2123 0.1424 1 0.0
Fe2 Fe+2 0.127 0.25963 0.12614 1 0.0
F10 F-1 -0.0255 0.3309 0.099 1 0.0
Na1 Na+1 0 0 0 1 0.0
F5 F-1 0.142 0.2777 0.0452 1 0.0
F11 F-1 0.3316 0.4558 0.0332 1 0.0
F8 F-1 0.1799 0.5191 0.1423 1 0.0
V1 V+3 0.25 0.25 0 1 0.0
Na3 Na+1 0.25 0.25 0.5 1 0.0
F9 F-1 0.279 0.1854 0.1549 1 0.0
